data_7106995
loop_
_publ_author_name
'Shubhankar Kumar Bose'
'K. Geetharani'
'Sundargopal Ghosh'

_publ_section_title
;
 C-H Activation of Arenes and Heteroarenes by Tantalaborane Cluster
;
_journal_issue 43
_journal_name_full Chem.Commun.
_journal_page_first 11996
_journal_page_last 11998
_journal_paper_doi 10.1039/c1cc15394c
_journal_volume 47
_journal_year 2011
_chemical_formula_sum 'C24 H43 B5 S Ta2'
_chemical_formula_weight 779.59
_chemical_name_systematic
;
?
;
_space_group_IT_number 15
_symmetry_cell_setting monoclinic
_symmetry_space_group_name_Hall '-C 2yc'
_symmetry_space_group_name_H-M 'C 1 2/c 1'
_atom_sites_solution_hydrogens geom
_atom_sites_solution_primary direct
_atom_sites_solution_secondary difmap
_audit_creation_method SHELXL-97
_cell_angle_alpha 90.00
_cell_angle_beta 101.068(5)
_cell_angle_gamma 90.00
_cell_formula_units_Z 4
_cell_length_a 16.7674(8)
_cell_length_b 17.0966(14)
_cell_length_c 10.1063(6)
_cell_measurement_reflns_used 1667
_cell_measurement_temperature 150(2)
_cell_measurement_theta_max 24.9
_cell_measurement_theta_min 3.38
_cell_volume 2843.2(3)
_computing_cell_refinement 'CrysAlis RED, Oxford Diffraction Ltd.,'
_computing_data_collection 'CrysAlis CCD, Oxford Diffraction Ltd.,'
_computing_data_reduction 'CrysAlis RED, Oxford Diffraction Ltd.,'
_computing_molecular_graphics Ortep3
_computing_publication_material Shelx97
_computing_structure_refinement 'SHELXL-97 (Sheldrick, 1997)'
_computing_structure_solution 'SHELXS-97 (Sheldrick, 1997)'
_diffrn_ambient_temperature 150(2)
_diffrn_detector_area_resol_mean 15.9948
_diffrn_measured_fraction_theta_full 0.998
_diffrn_measured_fraction_theta_max 0.924
_diffrn_measurement_device_type 'Oxford diffraction Xcalibur-S CCD diffractometer'
_diffrn_measurement_method '\w and \f scan'
_diffrn_radiation_monochromator graphite
_diffrn_radiation_source 'fine-focus sealed tube'
_diffrn_radiation_type MoK\a
_diffrn_radiation_wavelength 0.71073
_diffrn_reflns_av_R_equivalents 0.0374
_diffrn_reflns_av_sigmaI/netI 0.0438
_diffrn_reflns_limit_h_max 24
_diffrn_reflns_limit_h_min -24
_diffrn_reflns_limit_k_max 25
_diffrn_reflns_limit_k_min -19
_diffrn_reflns_limit_l_max 15
_diffrn_reflns_limit_l_min -15
_diffrn_reflns_number 15722
_diffrn_reflns_theta_full 25.00
_diffrn_reflns_theta_max 32.76
_diffrn_reflns_theta_min 3.44
_diffrn_standards_decay_% 0
_exptl_absorpt_coefficient_mu 7.775
_exptl_absorpt_correction_T_max 0.463
_exptl_absorpt_correction_T_min 0.321
_exptl_absorpt_correction_type multi-scan
_exptl_absorpt_process_details
;
CrysAlis RED, Oxford Diffraction Ltd.,
Version 1.171.31.7 (release 18-10-2006 CrysAlis171 .NET)
(compiled Oct 18 2006,16:28:17)
Empirical absorption correction using spherical harmonics,
implemented in SCALE3 ABSPACK scaling algorithm.
;
_exptl_crystal_colour yellow
_exptl_crystal_density_diffrn 1.821
_exptl_crystal_density_method 'not measured'
_exptl_crystal_description block
_exptl_crystal_F_000 1496
_exptl_crystal_size_max 0.23
_exptl_crystal_size_mid 0.18
_exptl_crystal_size_min 0.13
_refine_diff_density_max 1.812
_refine_diff_density_min -0.927
_refine_diff_density_rms 0.115
_refine_ls_extinction_method none
_refine_ls_goodness_of_fit_ref 0.858
_refine_ls_hydrogen_treatment mixed
_refine_ls_matrix_type full
_refine_ls_number_parameters 165
_refine_ls_number_reflns 4870
_refine_ls_number_restraints 7
_refine_ls_restrained_S_all 0.863
_refine_ls_R_factor_all 0.0614
_refine_ls_R_factor_gt 0.0307
_refine_ls_shift/su_max 0.000
_refine_ls_shift/su_mean 0.000
_refine_ls_structure_factor_coef Fsqd
_refine_ls_weighting_details 'calc w=1/[\s^2^(Fo^2^)+(0.0423P)^2^+0.0000P] where P=(Fo^2^+2Fc^2^)/3'
_refine_ls_weighting_scheme calc
_refine_ls_wR_factor_gt 0.0713
_refine_ls_wR_factor_ref 0.0769
_reflns_number_gt 2916
_reflns_number_total 4870
_reflns_threshold_expression >2sigma(I)
_cod_data_source_file c1cc15394c.txt
_cod_data_source_block shelxl
_cod_original_sg_symbol_H-M C2/c
_cod_database_code 7106995

loop_
_symmetry_equiv_pos_as_xyz
'x, y, z'
'-x, y, -z+1/2'
'x+1/2, y+1/2, z'
'-x+1/2, y+1/2, -z+1/2'
'-x, -y, -z'
'x, -y, z-1/2'
'-x+1/2, -y+1/2, -z'
'x+1/2, -y+1/2, z-1/2'

loop_
_atom_site_label
_atom_site_type_symbol
_atom_site_fract_x
_atom_site_fract_y
_atom_site_fract_z
_atom_site_U_iso_or_equiv
_atom_site_adp_type
_atom_site_occupancy
_atom_site_symmetry_multiplicity
_atom_site_calc_flag
_atom_site_refinement_flags
_atom_site_disorder_assembly
_atom_site_disorder_group
Ta1 Ta 0.078147(9) 0.166904(11) 0.205271(15) 0.04781(7) Uani 1 1 d . . .
B1 B 0.0000 0.2697(4) 0.2500 0.0479(15) Uani 1 2 d S . .
B2 B -0.0427(3) 0.2208(4) 0.1011(5) 0.0567(14) Uani 1 1 d D . .
B3 B -0.0411(4) 0.1139(4) 0.0892(6) 0.0657(16) Uani 1 1 d D . .
C1 C 0.0000 0.3605(4) 0.2500 0.0611(16) Uani 1 2 d S . .
C3 C 0.1905(3) 0.1161(3) 0.1186(5) 0.0616(12) Uani 1 1 d . . .
C4 C 0.2218(3) 0.1696(4) 0.2202(5) 0.0706(16) Uani 1 1 d . . .
C5 C 0.1919(4) 0.2441(4) 0.1761(7) 0.086(2) Uani 1 1 d . . .
C6 C 0.1424(3) 0.2347(4) 0.0457(7) 0.0839(19) Uani 1 1 d . . .
C7 C 0.1415(3) 0.1549(4) 0.0148(5) 0.0677(15) Uani 1 1 d . . .
C8 C 0.2121(4) 0.0304(4) 0.1208(9) 0.124(3) Uani 1 1 d . . .
H8C H 0.2642 0.0238 0.0918 0.186 Uiso 1 1 calc R . .
H8A H 0.1697 0.0017 0.0595 0.186 Uiso 1 1 calc R . .
H8B H 0.2165 0.0100 0.2125 0.186 Uiso 1 1 calc R . .
C9 C 0.2828(4) 0.1515(7) 0.3438(7) 0.158(5) Uani 1 1 d . . .
H9A H 0.2718 0.0996 0.3773 0.237 Uiso 1 1 calc R . .
H9B H 0.2796 0.1908 0.4131 0.237 Uiso 1 1 calc R . .
H9C H 0.3374 0.1522 0.3223 0.237 Uiso 1 1 calc R . .
C10 C 0.2163(6) 0.3196(5) 0.2470(12) 0.189(6) Uani 1 1 d . . .
H10A H 0.1707 0.3403 0.2842 0.284 Uiso 1 1 calc R . .
H10B H 0.2313 0.3573 0.1829 0.284 Uiso 1 1 calc R . .
H10C H 0.2629 0.3107 0.3203 0.284 Uiso 1 1 calc R . .
C11 C 0.1070(6) 0.3007(7) -0.0413(13) 0.237(8) Uani 1 1 d . . .
H11B H 0.1347 0.3052 -0.1181 0.356 Uiso 1 1 calc R . .
H11C H 0.1140 0.3493 0.0109 0.356 Uiso 1 1 calc R . .
H11A H 0.0490 0.2911 -0.0744 0.356 Uiso 1 1 calc R . .
C12 C 0.0993(4) 0.1176(7) -0.1167(6) 0.142(4) Uani 1 1 d . . .
H12A H 0.0529 0.0866 -0.1006 0.213 Uiso 1 1 calc R . .
H12B H 0.1376 0.0835 -0.1513 0.213 Uiso 1 1 calc R . .
H12C H 0.0801 0.1586 -0.1829 0.213 Uiso 1 1 calc R . .
S1 S 0.0441(3) 0.4137(4) 0.3744(4) 0.1058(12) Uiso 0.50 1 d P A 1
C13 C 0.0263(13) 0.4241(15) 0.3619(7) 0.1058(12) Uiso 0.50 1 d PD A 2
C14 C 0.0230(4) 0.5018(5) 0.3142(5) 0.115(2) Uiso 1 1 d D . .
H2A H -0.1009(16) 0.205(3) 0.129(5) 0.080(16) Uiso 1 1 d D . .
H2B H -0.055(3) 0.251(3) 0.003(3) 0.092(17) Uiso 1 1 d D . .
H3B H -0.077(2) 0.090(3) -0.005(3) 0.074(14) Uiso 1 1 d D . .
H3A H 0.018(2) 0.084(4) 0.124(6) 0.16(3) Uiso 1 1 d D . .
H3C H -0.076(3) 0.088(3) 0.160(4) 0.089(16) Uiso 1 1 d D . .

loop_
_atom_site_aniso_label
_atom_site_aniso_U_11
_atom_site_aniso_U_22
_atom_site_aniso_U_33
_atom_site_aniso_U_23
_atom_site_aniso_U_13
_atom_site_aniso_U_12
Ta1 0.03987(9) 0.05245(12) 0.05446(11) -0.00195(8) 0.01743(7) -0.00060(8)
B1 0.046(3) 0.050(4) 0.051(3) 0.000 0.016(3) 0.000
B2 0.043(2) 0.082(4) 0.046(2) 0.004(2) 0.011(2) -0.004(2)
B3 0.061(3) 0.069(4) 0.073(4) -0.024(3) 0.028(3) -0.019(3)
C1 0.058(4) 0.057(4) 0.074(4) 0.000 0.027(3) 0.000
C3 0.039(2) 0.067(3) 0.083(3) -0.009(3) 0.025(2) 0.001(2)
C4 0.042(2) 0.114(5) 0.060(3) -0.017(3) 0.0188(19) -0.017(3)
C5 0.083(4) 0.066(4) 0.130(5) -0.032(4) 0.075(4) -0.029(3)
C6 0.065(3) 0.091(5) 0.113(5) 0.047(4) 0.059(3) 0.020(3)
C7 0.040(2) 0.108(5) 0.058(3) -0.007(3) 0.0171(18) -0.008(2)
C8 0.091(5) 0.078(5) 0.223(9) 0.001(5) 0.078(5) 0.019(4)
C9 0.048(3) 0.343(16) 0.081(4) 0.014(6) 0.007(3) -0.016(5)
C10 0.182(9) 0.141(8) 0.300(13) -0.143(9) 0.186(10) -0.114(7)
C11 0.168(9) 0.229(12) 0.373(17) 0.240(13) 0.199(11) 0.118(9)
C12 0.086(4) 0.281(12) 0.065(4) -0.042(5) 0.030(3) -0.043(6)

loop_
_atom_type_symbol
_atom_type_description
_atom_type_scat_dispersion_real
_atom_type_scat_dispersion_imag
_atom_type_scat_source
C C 0.0033 0.0016 'International Tables Vol C Tables 4.2.6.8 and 6.1.1.4'
H H 0.0000 0.0000 'International Tables Vol C Tables 4.2.6.8 and 6.1.1.4'
B B 0.0013 0.0007 'International Tables Vol C Tables 4.2.6.8 and 6.1.1.4'
S S 0.1246 0.1234 'International Tables Vol C Tables 4.2.6.8 and 6.1.1.4'
Ta Ta -0.7052 6.5227 'International Tables Vol C Tables 4.2.6.8 and 6.1.1.4'

loop_
_geom_angle_atom_site_label_1
_geom_angle_atom_site_label_2
_geom_angle_atom_site_label_3
_geom_angle
_geom_angle_site_symmetry_1
_geom_angle_site_symmetry_3
B1 Ta1 B2 44.95(15) . .
B1 Ta1 B3 85.94(18) . .
B2 Ta1 B3 47.0(2) . .
B1 Ta1 B2 44.42(14) . 2
B2 Ta1 B2 83.2(2) . 2
B3 Ta1 B2 104.26(18) . 2
B1 Ta1 C7 125.98(17) . .
B2 Ta1 C7 98.99(18) . .
B3 Ta1 C7 91.88(18) . .
B2 Ta1 C7 159.2(2) 2 .
B1 Ta1 C5 95.81(19) . .
B2 Ta1 C5 112.3(3) . .
B3 Ta1 C5 142.4(2) . .
B2 Ta1 C5 102.90(19) 2 .
C7 Ta1 C5 57.00(18) . .
B1 Ta1 C4 125.59(19) . .
B2 Ta1 C4 144.6(2) . .
B3 Ta1 C4 143.91(19) . .
B2 Ta1 C4 110.78(17) 2 .
C7 Ta1 C4 56.66(16) . .
C5 Ta1 C4 34.4(2) . .
B1 Ta1 C3 150.88(18) . .
B2 Ta1 C3 131.95(17) . .
B3 Ta1 C3 109.80(19) . .
B2 Ta1 C3 142.62(17) 2 .
C7 Ta1 C3 33.46(18) . .
C5 Ta1 C3 56.63(19) . .
C4 Ta1 C3 34.13(17) . .
B1 Ta1 C6 96.26(19) . .
B2 Ta1 C6 88.20(19) . .
B3 Ta1 C6 107.8(2) . .
B2 Ta1 C6 126.1(3) 2 .
C7 Ta1 C6 34.0(2) . .
C5 Ta1 C6 34.6(2) . .
C4 Ta1 C6 57.03(19) . .
C3 Ta1 C6 56.14(19) . .
B1 Ta1 B3 82.48(17) . 2
B2 Ta1 B3 101.08(18) . 2
B3 Ta1 B3 87.1(3) . 2
B2 Ta1 B3 44.9(2) 2 2
C7 Ta1 B3 151.4(2) . 2
C5 Ta1 B3 130.4(3) . 2
C4 Ta1 B3 111.73(19) . 2
C3 Ta1 B3 121.44(19) . 2
C6 Ta1 B3 165.0(3) . 2
B1 Ta1 Ta1 50.18(12) . 2
B2 Ta1 Ta1 51.47(12) . 2
B3 Ta1 Ta1 54.31(13) . 2
B2 Ta1 Ta1 49.96(13) 2 2
C7 Ta1 Ta1 144.49(11) . 2
C5 Ta1 Ta1 145.29(14) . 2
C4 Ta1 Ta1 158.79(11) . 2
C3 Ta1 Ta1 158.08(13) . 2
C6 Ta1 Ta1 138.53(13) . 2
B3 Ta1 Ta1 49.63(13) 2 2
B1 Ta1 H3A 113.0(8) . .
B2 Ta1 H3A 74.9(7) . .
B3 Ta1 H3A 28.1(6) . .
B2 Ta1 H3A 118.0(17) 2 .
C7 Ta1 H3A 82.3(18) . .
C5 Ta1 H3A 139.1(17) . .
C4 Ta1 H3A 120.5(10) . .
C3 Ta1 H3A 87.9(12) . .
C6 Ta1 H3A 110.5(19) . .
B3 Ta1 H3A 83.5(19) 2 .
Ta1 Ta1 H3A 71.9(14) 2 .
C1 B1 B2 118.6(3) . .
C1 B1 B2 118.6(3) . 2
B2 B1 B2 122.8(6) . 2
C1 B1 Ta1 140.18(12) . .
B2 B1 Ta1 67.6(3) . .
B2 B1 Ta1 69.3(3) 2 .
C1 B1 Ta1 140.18(12) . 2
B2 B1 Ta1 69.3(3) . 2
B2 B1 Ta1 67.6(3) 2 2
Ta1 B1 Ta1 79.6(2) . 2
B1 B2 B3 121.7(4) . .
B1 B2 Ta1 67.5(2) . .
B3 B2 Ta1 66.8(3) . .
B1 B2 Ta1 66.3(2) . 2
B3 B2 Ta1 70.9(3) . 2
Ta1 B2 Ta1 78.57(16) . 2
B1 B2 H2A 97(3) . .
B3 B2 H2A 79(3) . .
Ta1 B2 H2A 122(3) . .
Ta1 B2 H2A 46(3) 2 .
B1 B2 H2B 122(3) . .
B3 B2 H2B 114(3) . .
Ta1 B2 H2B 127(3) . .
Ta1 B2 H2B 155(3) 2 .
H2A B2 H2B 109(4) . .
B2 B3 Ta1 66.1(2) . .
B2 B3 Ta1 64.3(2) . 2
Ta1 B3 Ta1 76.05(17) . 2
B2 B3 H3B 114(3) . .
Ta1 B3 H3B 150(2) . .
Ta1 B3 H3B 133(2) 2 .
B2 B3 H3A 117(4) . .
Ta1 B3 H3A 52(4) . .
Ta1 B3 H3A 105(3) 2 .
H3B B3 H3A 115(4) . .
B2 B3 H3C 110(3) . .
Ta1 B3 H3C 111(3) . .
Ta1 B3 H3C 50(3) 2 .
H3B B3 H3C 98(3) . .
H3A B3 H3C 100(4) . .
B1 C1 C13 133.8(7) . .
B1 C1 C13 133.8(7) . 2
C13 C1 C13 92.3(14) . 2
B1 C1 S1 124.4(3) . .
C13 C1 S1 12.5(9) . .
C13 C1 S1 101.2(7) 2 .
B1 C1 S1 124.4(3) . 2
C13 C1 S1 101.2(7) . 2
C13 C1 S1 12.5(9) 2 2
S1 C1 S1 111.2(6) . 2
C7 C3 C4 109.2(5) . .
C7 C3 C8 126.0(6) . .
C4 C3 C8 124.7(6) . .
C7 C3 Ta1 72.9(3) . .
C4 C3 Ta1 72.8(3) . .
C8 C3 Ta1 123.6(4) . .
C3 C4 C5 107.3(5) . .
C3 C4 C9 125.5(7) . .
C5 C4 C9 126.9(7) . .
C3 C4 Ta1 73.1(2) . .
C5 C4 Ta1 72.8(3) . .
C9 C4 Ta1 125.0(4) . .
C4 C5 C6 107.5(5) . .
C4 C5 C10 125.5(8) . .
C6 C5 C10 126.7(9) . .
C4 C5 Ta1 72.8(3) . .
C6 C5 Ta1 73.4(3) . .
C10 C5 Ta1 124.8(4) . .
C7 C6 C5 107.1(5) . .
C7 C6 C11 128.6(9) . .
C5 C6 C11 124.0(9) . .
C7 C6 Ta1 72.1(3) . .
C5 C6 Ta1 71.9(3) . .
C11 C6 Ta1 125.9(4) . .
C3 C7 C6 108.8(5) . .
C3 C7 C12 125.1(7) . .
C6 C7 C12 125.9(7) . .
C3 C7 Ta1 73.6(3) . .
C6 C7 Ta1 73.9(3) . .
C12 C7 Ta1 122.5(3) . .
C3 C8 H8C 109.5 . .
C3 C8 H8A 109.5 . .
H8C C8 H8A 109.5 . .
C3 C8 H8B 109.5 . .
H8C C8 H8B 109.5 . .
H8A C8 H8B 109.5 . .
C4 C9 H9A 109.5 . .
C4 C9 H9B 109.5 . .
H9A C9 H9B 109.5 . .
C4 C9 H9C 109.5 . .
H9A C9 H9C 109.5 . .
H9B C9 H9C 109.5 . .
C5 C10 H10A 109.5 . .
C5 C10 H10B 109.5 . .
H10A C10 H10B 109.5 . .
C5 C10 H10C 109.5 . .
H10A C10 H10C 109.5 . .
H10B C10 H10C 109.5 . .
C6 C11 H11B 109.5 . .
C6 C11 H11C 109.5 . .
H11B C11 H11C 109.5 . .
C6 C11 H11A 109.5 . .
H11B C11 H11A 109.5 . .
H11C C11 H11A 109.5 . .
C7 C12 H12A 109.5 . .
C7 C12 H12B 109.5 . .
H12A C12 H12B 109.5 . .
C7 C12 H12C 109.5 . .
H12A C12 H12C 109.5 . .
H12B C12 H12C 109.5 . .
C1 S1 C14 101.3(4) . .
C14 C13 C1 114.8(6) . .
C14 C14 C13 107.5(5) 2 .
C14 C14 S1 113.1(2) 2 .
C13 C14 S1 10.0(10) . .

loop_
_geom_bond_atom_site_label_1
_geom_bond_atom_site_label_2
_geom_bond_distance
_geom_bond_site_symmetry_2
Ta1 B1 2.289(6) .
Ta1 B2 2.290(5) .
Ta1 B3 2.301(6) .
Ta1 B2 2.340(5) 2
Ta1 C7 2.380(4) .
Ta1 C5 2.384(5) .
Ta1 C4 2.384(4) .
Ta1 C3 2.388(4) .
Ta1 C6 2.403(5) .
Ta1 B3 2.454(5) 2
Ta1 Ta1 2.9318(3) 2
Ta1 H3A 1.84(8) .
B1 C1 1.551(11) .
B1 B2 1.750(6) .
B1 B2 1.750(6) 2
B1 Ta1 2.289(6) 2
B2 B3 1.832(9) .
B2 Ta1 2.340(5) 2
B2 H2A 1.097(10) .
B2 H2B 1.098(10) .
B3 Ta1 2.454(5) 2
B3 H3B 1.100(10) .
B3 H3A 1.102(10) .
B3 H3C 1.105(10) .
C1 C13 1.571(19) .
C1 C13 1.571(19) 2
C1 S1 1.613(7) .
C1 S1 1.613(7) 2
C3 C7 1.373(7) .
C3 C4 1.401(7) .
C3 C8 1.508(8) .
C4 C5 1.409(8) .
C4 C9 1.487(8) .
C5 C6 1.425(9) .
C5 C10 1.495(8) .
C6 C7 1.400(8) .
C6 C11 1.481(9) .
C7 C12 1.521(8) .
C8 H8C 0.9800 .
C8 H8A 0.9800 .
C8 H8B 0.9800 .
C9 H9A 0.9800 .
C9 H9B 0.9800 .
C9 H9C 0.9800 .
C10 H10A 0.9800 .
C10 H10B 0.9800 .
C10 H10C 0.9800 .
C11 H11B 0.9800 .
C11 H11C 0.9800 .
C11 H11A 0.9800 .
C12 H12A 0.9800 .
C12 H12B 0.9800 .
C12 H12C 0.9800 .
S1 C14 1.636(11) .
C13 C14 1.41(2) .
C14 C14 1.377(8) 2

loop_
_geom_torsion_atom_site_label_1
_geom_torsion_atom_site_label_2
_geom_torsion_atom_site_label_3
_geom_torsion_atom_site_label_4
_geom_torsion
_geom_torsion_site_symmetry_1
_geom_torsion_site_symmetry_4
B2 Ta1 B1 C1 -108.2(2) . .
B3 Ta1 B1 C1 -134.60(16) . .
B2 Ta1 B1 C1 110.2(2) 2 .
C7 Ta1 B1 C1 -45.23(16) . .
C5 Ta1 B1 C1 7.71(19) . .
C4 Ta1 B1 C1 26.38(16) . .
C3 Ta1 B1 C1 -9.8(3) . .
C6 Ta1 B1 C1 -27.13(19) . .
B3 Ta1 B1 C1 137.78(17) 2 .
Ta1 Ta1 B1 C1 180.0 2 .
B3 Ta1 B1 B2 -26.4(3) . .
B2 Ta1 B1 B2 -141.5(4) 2 .
C7 Ta1 B1 B2 63.0(3) . .
C5 Ta1 B1 B2 115.9(3) . .
C4 Ta1 B1 B2 134.6(3) . .
C3 Ta1 B1 B2 98.4(3) . .
C6 Ta1 B1 B2 81.1(3) . .
B3 Ta1 B1 B2 -114.0(3) 2 .
Ta1 Ta1 B1 B2 -71.8(2) 2 .
B2 Ta1 B1 B2 141.5(4) . 2
B3 Ta1 B1 B2 115.2(3) . 2
C7 Ta1 B1 B2 -155.5(3) . 2
C5 Ta1 B1 B2 -102.5(3) . 2
C4 Ta1 B1 B2 -83.9(3) . 2
C3 Ta1 B1 B2 -120.1(3) . 2
C6 Ta1 B1 B2 -137.4(3) . 2
B3 Ta1 B1 B2 27.5(3) 2 2
Ta1 Ta1 B1 B2 69.8(2) 2 2
B2 Ta1 B1 Ta1 71.8(2) . 2
B3 Ta1 B1 Ta1 45.40(16) . 2
B2 Ta1 B1 Ta1 -69.8(2) 2 2
C7 Ta1 B1 Ta1 134.77(16) . 2
C5 Ta1 B1 Ta1 -172.29(19) . 2
C4 Ta1 B1 Ta1 -153.62(16) . 2
C3 Ta1 B1 Ta1 170.2(3) . 2
C6 Ta1 B1 Ta1 152.87(19) . 2
B3 Ta1 B1 Ta1 -42.22(17) 2 2
C1 B1 B2 B3 177.0(3) . .
B2 B1 B2 B3 -3.0(3) 2 .
Ta1 B1 B2 B3 40.8(3) . .
Ta1 B1 B2 B3 -46.2(3) 2 .
C1 B1 B2 Ta1 136.16(9) . .
B2 B1 B2 Ta1 -43.84(9) 2 .
Ta1 B1 B2 Ta1 -87.01(17) 2 .
C1 B1 B2 Ta1 -136.82(9) . 2
B2 B1 B2 Ta1 43.18(9) 2 2
Ta1 B1 B2 Ta1 87.01(17) . 2
B3 Ta1 B2 B1 142.7(3) . .
B2 Ta1 B2 B1 26.0(3) 2 .
C7 Ta1 B2 B1 -133.1(2) . .
C5 Ta1 B2 B1 -75.2(3) . .
C4 Ta1 B2 B1 -90.7(3) . .
C3 Ta1 B2 B1 -139.7(3) . .
C6 Ta1 B2 B1 -100.7(3) . .
B3 Ta1 B2 B1 67.4(3) 2 .
Ta1 Ta1 B2 B1 68.8(2) 2 .
B1 Ta1 B2 B3 -142.7(3) . .
B2 Ta1 B2 B3 -116.7(3) 2 .
C7 Ta1 B2 B3 84.1(3) . .
C5 Ta1 B2 B3 142.1(2) . .
C4 Ta1 B2 B3 126.6(3) . .
C3 Ta1 B2 B3 77.6(3) . .
C6 Ta1 B2 B3 116.5(3) . .
B3 Ta1 B2 B3 -75.4(3) 2 .
Ta1 Ta1 B2 B3 -73.9(2) 2 .
B1 Ta1 B2 Ta1 -68.8(2) . 2
B3 Ta1 B2 Ta1 73.9(2) . 2
B2 Ta1 B2 Ta1 -42.8(2) 2 2
C7 Ta1 B2 Ta1 158.04(17) . 2
C5 Ta1 B2 Ta1 -144.04(17) . 2
C4 Ta1 B2 Ta1 -159.5(2) . 2
C3 Ta1 B2 Ta1 151.49(18) . 2
C6 Ta1 B2 Ta1 -169.6(2) . 2
B3 Ta1 B2 Ta1 -1.5(2) 2 2
B1 B2 B3 Ta1 -41.1(3) . .
Ta1 B2 B3 Ta1 -85.44(14) 2 .
B1 B2 B3 Ta1 44.3(3) . 2
Ta1 B2 B3 Ta1 85.44(14) . 2
B1 Ta1 B3 B2 25.4(2) . .
B2 Ta1 B3 B2 66.2(3) 2 .
C7 Ta1 B3 B2 -100.6(2) . .
C5 Ta1 B3 B2 -68.9(4) . .
C4 Ta1 B3 B2 -127.9(4) . .
C3 Ta1 B3 B2 -129.5(2) . .
C6 Ta1 B3 B2 -69.9(3) . .
B3 Ta1 B3 B2 108.1(3) 2 .
Ta1 Ta1 B3 B2 67.7(2) 2 .
B1 Ta1 B3 Ta1 -42.32(15) . 2
B2 Ta1 B3 Ta1 -67.7(2) . 2
B2 Ta1 B3 Ta1 -1.5(2) 2 2
C7 Ta1 B3 Ta1 -168.26(19) . 2
C5 Ta1 B3 Ta1 -136.6(3) . 2
C4 Ta1 B3 Ta1 164.4(3) . 2
C3 Ta1 B3 Ta1 162.82(16) . 2
C6 Ta1 B3 Ta1 -137.60(19) . 2
B3 Ta1 B3 Ta1 40.3(3) 2 2
B2 B1 C1 C13 175.3(12) . .
B2 B1 C1 C13 -4.7(12) 2 .
Ta1 B1 C1 C13 -96.2(12) . .
Ta1 B1 C1 C13 83.8(12) 2 .
B2 B1 C1 C13 -4.7(12) . 2
B2 B1 C1 C13 175.3(12) 2 2
Ta1 B1 C1 C13 83.8(12) . 2
Ta1 B1 C1 C13 -96.2(12) 2 2
B2 B1 C1 S1 -174.2(3) . .
B2 B1 C1 S1 5.8(3) 2 .
Ta1 B1 C1 S1 -85.6(3) . .
Ta1 B1 C1 S1 94.4(3) 2 .
B2 B1 C1 S1 5.8(3) . 2
B2 B1 C1 S1 -174.2(3) 2 2
Ta1 B1 C1 S1 94.4(3) . 2
Ta1 B1 C1 S1 -85.6(3) 2 2
B1 Ta1 C3 C7 -58.2(4) . .
B2 Ta1 C3 C7 11.8(4) . .
B3 Ta1 C3 C7 61.2(4) . .
B2 Ta1 C3 C7 -144.3(4) 2 .
C5 Ta1 C3 C7 -79.3(4) . .
C4 Ta1 C3 C7 -117.1(5) . .
C6 Ta1 C3 C7 -37.4(3) . .
B3 Ta1 C3 C7 160.3(3) 2 .
Ta1 Ta1 C3 C7 101.2(4) 2 .
B1 Ta1 C3 C4 58.9(5) . .
B2 Ta1 C3 C4 128.9(4) . .
B3 Ta1 C3 C4 178.3(4) . .
B2 Ta1 C3 C4 -27.2(5) 2 .
C7 Ta1 C3 C4 117.1(5) . .
C5 Ta1 C3 C4 37.8(3) . .
C6 Ta1 C3 C4 79.7(4) . .
B3 Ta1 C3 C4 -82.6(4) 2 .
Ta1 Ta1 C3 C4 -141.7(3) 2 .
B1 Ta1 C3 C8 179.5(4) . .
B2 Ta1 C3 C8 -110.5(6) . .
B3 Ta1 C3 C8 -61.1(6) . .
B2 Ta1 C3 C8 93.4(6) 2 .
C7 Ta1 C3 C8 -122.3(7) . .
C5 Ta1 C3 C8 158.4(6) . .
C4 Ta1 C3 C8 120.6(7) . .
C6 Ta1 C3 C8 -159.7(6) . .
B3 Ta1 C3 C8 38.0(6) 2 .
Ta1 Ta1 C3 C8 -21.1(8) 2 .
C7 C3 C4 C5 -0.9(5) . .
C8 C3 C4 C5 175.5(5) . .
Ta1 C3 C4 C5 -65.2(3) . .
C7 C3 C4 C9 -174.4(5) . .
C8 C3 C4 C9 2.0(8) . .
Ta1 C3 C4 C9 121.3(5) . .
C7 C3 C4 Ta1 64.3(3) . .
C8 C3 C4 Ta1 -119.3(5) . .
B1 Ta1 C4 C3 -149.2(3) . .
B2 Ta1 C4 C3 -88.9(5) . .
B3 Ta1 C4 C3 -2.7(6) . .
B2 Ta1 C4 C3 162.7(3) 2 .
C7 Ta1 C4 C3 -36.0(3) . .
C5 Ta1 C4 C3 -114.9(5) . .
C6 Ta1 C4 C3 -76.9(4) . .
B3 Ta1 C4 C3 114.4(4) 2 .
Ta1 Ta1 C4 C3 140.2(3) 2 .
B1 Ta1 C4 C5 -34.3(4) . .
B2 Ta1 C4 C5 26.0(5) . .
B3 Ta1 C4 C5 112.2(5) . .
B2 Ta1 C4 C5 -82.4(4) 2 .
C7 Ta1 C4 C5 78.9(4) . .
C3 Ta1 C4 C5 114.9(5) . .
C6 Ta1 C4 C5 38.0(3) . .
B3 Ta1 C4 C5 -130.8(4) 2 .
Ta1 Ta1 C4 C5 -104.9(5) 2 .
B1 Ta1 C4 C9 89.0(7) . .
B2 Ta1 C4 C9 149.3(6) . .
B3 Ta1 C4 C9 -124.5(7) . .
B2 Ta1 C4 C9 40.9(7) 2 .
C7 Ta1 C4 C9 -157.8(8) . .
C5 Ta1 C4 C9 123.3(8) . .
C3 Ta1 C4 C9 -121.8(8) . .
C6 Ta1 C4 C9 161.3(8) . .
B3 Ta1 C4 C9 -7.4(7) 2 .
Ta1 Ta1 C4 C9 18.4(10) 2 .
C3 C4 C5 C6 -0.3(5) . .
C9 C4 C5 C6 173.0(5) . .
Ta1 C4 C5 C6 -65.8(3) . .
C3 C4 C5 C10 -173.7(5) . .
C9 C4 C5 C10 -0.3(8) . .
Ta1 C4 C5 C10 120.9(5) . .
C3 C4 C5 Ta1 65.4(3) . .
C9 C4 C5 Ta1 -121.2(5) . .
B1 Ta1 C5 C4 152.5(3) . .
B2 Ta1 C5 C4 -164.1(3) . .
B3 Ta1 C5 C4 -116.6(5) . .
B2 Ta1 C5 C4 108.0(3) 2 .
C7 Ta1 C5 C4 -77.8(3) . .
C3 Ta1 C5 C4 -37.6(3) . .
C6 Ta1 C5 C4 -114.8(5) . .
B3 Ta1 C5 C4 67.5(4) 2 .
Ta1 Ta1 C5 C4 142.1(2) 2 .
B1 Ta1 C5 C6 -92.6(4) . .
B2 Ta1 C5 C6 -49.3(4) . .
B3 Ta1 C5 C6 -1.7(6) . .
B2 Ta1 C5 C6 -137.1(4) 2 .
C7 Ta1 C5 C6 37.0(3) . .
C4 Ta1 C5 C6 114.8(5) . .
C3 Ta1 C5 C6 77.3(4) . .
B3 Ta1 C5 C6 -177.7(3) 2 .
Ta1 Ta1 C5 C6 -103.0(4) 2 .
B1 Ta1 C5 C10 30.9(9) . .
B2 Ta1 C5 C10 74.2(9) . .
B3 Ta1 C5 C10 121.8(9) . .
B2 Ta1 C5 C10 -13.6(9) 2 .
C7 Ta1 C5 C10 160.5(10) . .
C4 Ta1 C5 C10 -121.7(10) . .
C3 Ta1 C5 C10 -159.3(10) . .
C6 Ta1 C5 C10 123.5(11) . .
B3 Ta1 C5 C10 -54.2(10) 2 .
Ta1 Ta1 C5 C10 20.4(11) 2 .
C4 C5 C6 C7 1.4(5) . .
C10 C5 C6 C7 174.7(5) . .
Ta1 C5 C6 C7 -64.0(3) . .
C4 C5 C6 C11 -173.1(5) . .
C10 C5 C6 C11 0.2(8) . .
Ta1 C5 C6 C11 121.6(5) . .
C4 C5 C6 Ta1 65.4(3) . .
C10 C5 C6 Ta1 -121.4(5) . .
B1 Ta1 C6 C7 -153.3(3) . .
B2 Ta1 C6 C7 -109.0(4) . .
B3 Ta1 C6 C7 -65.6(4) . .
B2 Ta1 C6 C7 170.7(3) 2 .
C5 Ta1 C6 C7 115.5(5) . .
C4 Ta1 C6 C7 77.9(3) . .
C3 Ta1 C6 C7 36.7(3) . .
B3 Ta1 C6 C7 122.4(8) 2 .
Ta1 Ta1 C6 C7 -121.4(3) 2 .
B1 Ta1 C6 C5 91.2(4) . .
B2 Ta1 C6 C5 135.5(4) . .
B3 Ta1 C6 C5 178.9(4) . .
B2 Ta1 C6 C5 55.2(4) 2 .
C7 Ta1 C6 C5 -115.5(5) . .
C4 Ta1 C6 C5 -37.6(3) . .
C3 Ta1 C6 C5 -78.8(4) . .
B3 Ta1 C6 C5 6.8(10) 2 .
Ta1 Ta1 C6 C5 123.1(3) 2 .
B1 Ta1 C6 C11 -28.2(10) . .
B2 Ta1 C6 C11 16.1(10) . .
B3 Ta1 C6 C11 59.5(10) . .
B2 Ta1 C6 C11 -64.1(10) 2 .
C7 Ta1 C6 C11 125.1(11) . .
C5 Ta1 C6 C11 -119.4(11) . .
C4 Ta1 C6 C11 -157.0(11) . .
C3 Ta1 C6 C11 161.8(11) . .
B3 Ta1 C6 C11 -112.5(10) 2 .
Ta1 Ta1 C6 C11 3.7(11) 2 .
C4 C3 C7 C6 1.8(5) . .
C8 C3 C7 C6 -174.5(5) . .
Ta1 C3 C7 C6 66.1(3) . .
C4 C3 C7 C12 177.2(5) . .
C8 C3 C7 C12 0.9(8) . .
Ta1 C3 C7 C12 -118.5(5) . .
C4 C3 C7 Ta1 -64.2(3) . .
C8 C3 C7 Ta1 119.5(5) . .
C5 C6 C7 C3 -2.0(5) . .
C11 C6 C7 C3 172.2(5) . .
Ta1 C6 C7 C3 -65.9(3) . .
C5 C6 C7 C12 -177.4(5) . .
C11 C6 C7 C12 -3.2(8) . .
Ta1 C6 C7 C12 118.8(5) . .
C5 C6 C7 Ta1 63.9(3) . .
C11 C6 C7 Ta1 -122.0(6) . .
B1 Ta1 C7 C3 149.3(3) . .
B2 Ta1 C7 C3 -171.1(3) . .
B3 Ta1 C7 C3 -124.4(4) . .
B2 Ta1 C7 C3 94.3(6) 2 .
C5 Ta1 C7 C3 78.1(4) . .
C4 Ta1 C7 C3 36.7(3) . .
C6 Ta1 C7 C3 115.8(4) . .
B3 Ta1 C7 C3 -37.0(6) 2 .
Ta1 Ta1 C7 C3 -140.9(2) 2 .
B1 Ta1 C7 C6 33.5(4) . .
B2 Ta1 C7 C6 73.1(4) . .
B3 Ta1 C7 C6 119.8(4) . .
B2 Ta1 C7 C6 -21.5(7) 2 .
C5 Ta1 C7 C6 -37.7(3) . .
C4 Ta1 C7 C6 -79.1(4) . .
C3 Ta1 C7 C6 -115.8(4) . .
B3 Ta1 C7 C6 -152.8(5) 2 .
Ta1 Ta1 C7 C6 103.3(3) 2 .
B1 Ta1 C7 C12 -89.2(7) . .
B2 Ta1 C7 C12 -49.6(7) . .
B3 Ta1 C7 C12 -2.9(7) . .
B2 Ta1 C7 C12 -144.2(7) 2 .
C5 Ta1 C7 C12 -160.4(8) . .
C4 Ta1 C7 C12 158.3(7) . .
C3 Ta1 C7 C12 121.5(8) . .
C6 Ta1 C7 C12 -122.7(8) . .
B3 Ta1 C7 C12 84.6(7) 2 .
Ta1 Ta1 C7 C12 -19.4(8) 2 .
B1 C1 S1 C14 179.9(3) . .
C13 C1 S1 C14 -38(4) . .
C13 C1 S1 C14 7.7(11) 2 .
S1 C1 S1 C14 -0.1(3) 2 .
B1 C1 C13 C14 174.2(7) . .
C13 C1 C13 C14 -5.8(7) 2 .
S1 C1 C13 C14 130(6) . .
S1 C1 C13 C14 -14.6(18) 2 .
C1 C13 C14 C14 15.5(19) . 2
C1 C13 C14 S1 -110(5) . .
C1 S1 C14 C14 0.3(9) . 2
C1 S1 C14 C13 58(4) . .
